data_2239816
loop_
_publ_author_name
'Adam, Farook'
'Ameram, Nadiah'
'Eltayeb, Naser Eltaher'

_publ_section_title
;
 4-Methyl-<i>N</i>-[2-(pyridin-2-yl)ethylcarbamothioyl]benzamide
;
_journal_coeditor_code ZS2306
_journal_issue 8
_journal_name_full 'Acta Crystallographica Section E'
_journal_page_first o885
_journal_paper_doi 10.1107/S1600536814016377
_journal_volume 70
_journal_year 2014
_chemical_formula_iupac 'C16 H17 N3 O S'
_chemical_formula_moiety 'C16 H17 N3 O S'
_chemical_formula_sum 'C16 H17 N3 O S'
_chemical_formula_weight 299.39
_chemical_melting_point 399.3
_chemical_name_common
;
4-Methyl-<i>N</i>-[2-(pyridin-2-yl)ethylcarbamothioyl]benzamide
;
_space_group_IT_number 14
_symmetry_cell_setting monoclinic
_symmetry_space_group_name_Hall '-P 2ybc'
_symmetry_space_group_name_H-M 'P 1 21/c 1'
_atom_sites_solution_hydrogens geom
_atom_sites_solution_primary direct
_atom_sites_solution_secondary difmap
_audit_creation_method SHELXL-97
_cell_angle_alpha 90.00
_cell_angle_beta 124.997(5)
_cell_angle_gamma 90.00
_cell_formula_units_Z 4
_cell_length_a 16.0467(12)
_cell_length_b 4.8824(4)
_cell_length_c 23.0403(18)
_cell_measurement_temperature 100.0(10)
_cell_measurement_theta_max 25.52
_cell_measurement_theta_min 2.57
_cell_volume 1478.7(2)
_computing_cell_refinement 'SAINT (Bruker, 2005)'
_computing_data_collection 'APEX2 (Bruker, 2005)'
_computing_data_reduction 'SAINT (Bruker, 2005)'
_computing_molecular_graphics 'SHELXTL (Sheldrick, 2008)'
_computing_publication_material 'SHELXTL (Sheldrick, 2008) and PLATON (Spek, 2009)'
_computing_structure_refinement 'SHELXTL (Sheldrick, 2008)'
_computing_structure_solution 'SHELXTL (Sheldrick, 2008)'
_diffrn_ambient_temperature 100(2)
_diffrn_measured_fraction_theta_full 0.992
_diffrn_measured_fraction_theta_max 0.992
_diffrn_measurement_device_type 'Bruker APEXII CCD'
_diffrn_measurement_method '\f and \w scans'
_diffrn_radiation_monochromator graphite
_diffrn_radiation_source 'fine-focus sealed tube'
_diffrn_radiation_type MoK\a
_diffrn_radiation_wavelength 0.71073
_diffrn_reflns_av_R_equivalents 0.0817
_diffrn_reflns_av_sigmaI/netI 0.0855
_diffrn_reflns_limit_h_max 20
_diffrn_reflns_limit_h_min -17
_diffrn_reflns_limit_k_max 6
_diffrn_reflns_limit_k_min -6
_diffrn_reflns_limit_l_max 24
_diffrn_reflns_limit_l_min -30
_diffrn_reflns_number 12777
_diffrn_reflns_theta_full 27.60
_diffrn_reflns_theta_max 27.60
_diffrn_reflns_theta_min 2.16
_diffrn_standards_number 0
_exptl_absorpt_coefficient_mu 0.221
_exptl_absorpt_correction_T_max 0.9803
_exptl_absorpt_correction_T_min 0.9028
_exptl_absorpt_correction_type multi-scan
_exptl_absorpt_process_details '(SADABS; Bruker, 2005)'
_exptl_crystal_colour colourless
_exptl_crystal_density_diffrn 1.345
_exptl_crystal_density_method 'not measured'
_exptl_crystal_description block
_exptl_crystal_F_000 632
_exptl_crystal_size_max 0.47
_exptl_crystal_size_mid 0.20
_exptl_crystal_size_min 0.14
_refine_diff_density_max 0.659
_refine_diff_density_min -0.436
_refine_ls_extinction_method none
_refine_ls_goodness_of_fit_ref 1.036
_refine_ls_hydrogen_treatment mixed
_refine_ls_matrix_type full
_refine_ls_number_parameters 199
_refine_ls_number_reflns 3409
_refine_ls_number_restraints 0
_refine_ls_restrained_S_all 1.036
_refine_ls_R_factor_all 0.1107
_refine_ls_R_factor_gt 0.0680
_refine_ls_shift/su_max 0.000
_refine_ls_shift/su_mean 0.000
_refine_ls_structure_factor_coef Fsqd
_refine_ls_weighting_details 'calc w=1/[\s^2^(Fo^2^)+(0.0899P)^2^] where P=(Fo^2^+2Fc^2^)/3'
_refine_ls_weighting_scheme calc
_refine_ls_wR_factor_gt 0.1551
_refine_ls_wR_factor_ref 0.1823
_reflns_number_gt 2221
_reflns_number_total 3409
_reflns_threshold_expression I>2\s(I)
_cod_data_source_file zs2306sup1.cif
_cod_data_source_block I
_cod_original_sg_symbol_H-M 'P 21/c'
_cod_database_code 2239816
_cod_database_fobs_code 2239816

loop_
_symmetry_equiv_pos_as_xyz
'x, y, z'
'-x, y+1/2, -z+1/2'
'-x, -y, -z'
'x, -y-1/2, z-1/2'

loop_
_atom_site_type_symbol
_atom_site_label
_atom_site_fract_x
_atom_site_fract_y
_atom_site_fract_z
_atom_site_U_iso_or_equiv
_atom_site_adp_type
_atom_site_calc_flag
_atom_site_refinement_flags
_atom_site_occupancy
_atom_site_symmetry_multiplicity
S S1 0.72652(6) 0.04528(17) 0.87044(4) 0.0286(3) Uani d . 1 1
O O2 0.78657(14) 0.5226(4) 0.72802(11) 0.0272(5) Uani d . 1 1
N N1 0.69712(19) 0.3898(5) 0.77218(13) 0.0227(6) Uani d . 1 1
N N2 0.84392(17) 0.1337(5) 0.82384(13) 0.0211(5) Uani d . 1 1
N N3 1.02858(17) 0.3126(5) 0.84401(12) 0.0229(6) Uani d . 1 1
C C1 0.6442(2) 0.9043(6) 0.63777(15) 0.0236(7) Uani d . 1 1
H H1A 0.7034 0.8759 0.6386 0.028 Uiso calc R 1 1
C C2 0.5737(2) 1.0965(6) 0.59246(15) 0.0250(7) Uani d . 1 1
H H2A 0.5853 1.1996 0.5627 0.030 Uiso calc R 1 1
C C3 0.4852(2) 1.1422(6) 0.58956(15) 0.0227(6) Uani d . 1 1
C C4 0.4718(2) 0.9901(6) 0.63468(16) 0.0246(7) Uani d . 1 1
H H4A 0.4128 1.0199 0.6341 0.030 Uiso calc R 1 1
C C5 0.5426(2) 0.7954(6) 0.68073(15) 0.0245(7) Uani d . 1 1
H H5A 0.5315 0.6933 0.7108 0.029 Uiso calc R 1 1
C C6 0.6301(2) 0.7508(6) 0.68249(14) 0.0200(6) Uani d . 1 1
C C7 0.7113(2) 0.5479(6) 0.72911(14) 0.0203(6) Uani d . 1 1
C C8 0.7611(2) 0.1903(6) 0.82127(15) 0.0218(6) Uani d . 1 1
C C9 0.9261(2) -0.0462(6) 0.87572(15) 0.0240(7) Uani d . 1 1
H H9A 0.9508 -0.1556 0.8523 0.029 Uiso calc R 1 1
H H9B 0.9001 -0.1743 0.8952 0.029 Uiso calc R 1 1
C C10 1.0135(2) 0.1207(6) 0.93572(15) 0.0242(7) Uani d . 1 1
H H10A 0.9874 0.2330 0.9578 0.029 Uiso calc R 1 1
H H10B 1.0650 -0.0066 0.9723 0.029 Uiso calc R 1 1
C C11 1.0649(2) 0.3085(6) 0.91261(15) 0.0224(6) Uani d . 1 1
C C12 1.1454(2) 0.4739(6) 0.96253(16) 0.0282(7) Uani d . 1 1
H H12A 1.1707 0.4633 1.0112 0.034 Uiso calc R 1 1
C C13 1.1880(2) 0.6550(7) 0.93981(18) 0.0315(8) Uani d . 1 1
H H13A 1.2426 0.7710 0.9728 0.038 Uiso calc R 1 1
C C14 1.1503(2) 0.6643(6) 0.86918(18) 0.0323(8) Uani d . 1 1
H H14A 1.1775 0.7882 0.8523 0.039 Uiso calc R 1 1
C C15 1.0716(2) 0.4885(6) 0.82314(17) 0.0269(7) Uani d . 1 1
H H15A 1.0466 0.4919 0.7745 0.032 Uiso calc R 1 1
C C16 0.4073(2) 1.3480(6) 0.53901(16) 0.0279(7) Uani d . 1 1
H H16C 0.3579 1.3783 0.5505 0.042 Uiso calc R 1 1
H H16D 0.3721 1.2787 0.4904 0.042 Uiso calc R 1 1
H H16A 0.4412 1.5211 0.5431 0.042 Uiso calc R 1 1
H H1N2 0.852(2) 0.242(7) 0.7974(17) 0.039(10) Uiso d . 1 1
H H1N1 0.651(3) 0.424(9) 0.775(2) 0.078(15) Uiso d . 1 1

loop_
_atom_site_aniso_label
_atom_site_aniso_U_11
_atom_site_aniso_U_22
_atom_site_aniso_U_33
_atom_site_aniso_U_12
_atom_site_aniso_U_13
_atom_site_aniso_U_23
S1 0.0251(4) 0.0384(5) 0.0310(5) 0.0068(3) 0.0211(4) 0.0085(3)
O2 0.0175(11) 0.0343(12) 0.0359(12) 0.0052(9) 0.0189(10) 0.0070(9)
N1 0.0166(13) 0.0302(14) 0.0268(14) 0.0042(10) 0.0157(12) 0.0023(10)
N2 0.0151(12) 0.0249(14) 0.0253(14) 0.0030(10) 0.0127(11) 0.0040(10)
N3 0.0185(13) 0.0269(14) 0.0266(14) 0.0036(10) 0.0149(11) 0.0030(10)
C1 0.0173(14) 0.0322(17) 0.0246(16) -0.0003(12) 0.0140(13) 0.0001(12)
C2 0.0212(15) 0.0317(17) 0.0258(16) 0.0013(12) 0.0156(13) 0.0055(13)
C3 0.0184(15) 0.0252(16) 0.0234(16) 0.0012(12) 0.0114(13) -0.0001(12)
C4 0.0180(15) 0.0286(16) 0.0311(17) 0.0010(12) 0.0163(13) 0.0005(13)
C5 0.0235(16) 0.0284(17) 0.0273(16) 0.0017(12) 0.0180(14) 0.0038(13)
C6 0.0154(14) 0.0229(15) 0.0214(15) -0.0028(11) 0.0104(12) -0.0031(11)
C7 0.0165(14) 0.0234(15) 0.0212(15) -0.0030(11) 0.0109(12) -0.0029(12)
C8 0.0173(14) 0.0265(16) 0.0222(15) 0.0005(12) 0.0116(12) 0.0002(12)
C9 0.0208(15) 0.0247(16) 0.0303(17) 0.0046(12) 0.0169(14) 0.0056(12)
C10 0.0180(15) 0.0315(17) 0.0238(16) 0.0037(12) 0.0124(13) 0.0037(12)
C11 0.0156(15) 0.0248(16) 0.0285(16) 0.0051(12) 0.0137(13) 0.0030(12)
C12 0.0216(16) 0.0360(18) 0.0268(17) -0.0014(13) 0.0137(14) -0.0002(13)
C13 0.0214(16) 0.0293(17) 0.044(2) -0.0020(13) 0.0185(15) -0.0035(14)
C14 0.0265(17) 0.0298(18) 0.052(2) 0.0030(14) 0.0292(17) 0.0059(15)
C15 0.0246(16) 0.0330(18) 0.0327(17) 0.0063(13) 0.0220(14) 0.0052(13)
C16 0.0229(16) 0.0327(18) 0.0286(17) 0.0048(13) 0.0150(14) 0.0027(13)

loop_
_atom_type_symbol
_atom_type_description
_atom_type_scat_dispersion_real
_atom_type_scat_dispersion_imag
_atom_type_scat_source
C C 0.0033 0.0016 'International Tables Vol C Tables 4.2.6.8 and 6.1.1.4'
H H 0.0000 0.0000 'International Tables Vol C Tables 4.2.6.8 and 6.1.1.4'
N N 0.0061 0.0033 'International Tables Vol C Tables 4.2.6.8 and 6.1.1.4'
O O 0.0106 0.0060 'International Tables Vol C Tables 4.2.6.8 and 6.1.1.4'
S S 0.1246 0.1234 'International Tables Vol C Tables 4.2.6.8 and 6.1.1.4'

loop_
_geom_angle_atom_site_label_1
_geom_angle_atom_site_label_2
_geom_angle_atom_site_label_3
_geom_angle
C7 N1 C8 128.8(2)
C7 N1 H1N1 119(3)
C8 N1 H1N1 111(3)
C8 N2 C9 125.0(2)
C8 N2 H1N2 113(2)
C9 N2 H1N2 121(2)
C11 N3 C15 117.7(3)
C2 C1 C6 121.1(3)
C2 C1 H1A 119.4
C6 C1 H1A 119.4
C1 C2 C3 120.9(3)
C1 C2 H2A 119.5
C3 C2 H2A 119.5
C4 C3 C2 117.8(3)
C4 C3 C16 121.4(3)
C2 C3 C16 120.8(3)
C3 C4 C5 121.8(3)
C3 C4 H4A 119.1
C5 C4 H4A 119.1
C4 C5 C6 119.7(3)
C4 C5 H5A 120.2
C6 C5 H5A 120.2
C1 C6 C5 118.7(3)
C1 C6 C7 116.4(2)
C5 C6 C7 124.9(2)
O2 C7 N1 122.0(3)
O2 C7 C6 121.0(3)
N1 C7 C6 117.0(2)
N2 C8 N1 115.7(2)
N2 C8 S1 126.4(2)
N1 C8 S1 117.8(2)
N2 C9 C10 110.5(2)
N2 C9 H9A 109.5
C10 C9 H9A 109.5
N2 C9 H9B 109.5
C10 C9 H9B 109.5
H9A C9 H9B 108.1
C11 C10 C9 114.1(2)
C11 C10 H10A 108.7
C9 C10 H10A 108.7
C11 C10 H10B 108.7
C9 C10 H10B 108.7
H10A C10 H10B 107.6
N3 C11 C12 122.6(3)
N3 C11 C10 117.9(3)
C12 C11 C10 119.5(3)
C13 C12 C11 118.7(3)
C13 C12 H12A 120.6
C11 C12 H12A 120.6
C14 C13 C12 119.3(3)
C14 C13 H13A 120.3
C12 C13 H13A 120.3
C13 C14 C15 118.4(3)
C13 C14 H14A 120.8
C15 C14 H14A 120.8
N3 C15 C14 123.3(3)
N3 C15 H15A 118.4
C14 C15 H15A 118.4
C3 C16 H16C 109.5
C3 C16 H16D 109.5
H16C C16 H16D 109.5
C3 C16 H16A 109.5
H16C C16 H16A 109.5
H16D C16 H16A 109.5

loop_
_geom_bond_atom_site_label_1
_geom_bond_atom_site_label_2
_geom_bond_distance
S1 C8 1.678(3)
O2 C7 1.228(3)
N1 C7 1.376(4)
N1 C8 1.397(4)
N1 H1N1 0.80(5)
N2 C8 1.325(3)
N2 C9 1.460(3)
N2 H1N2 0.87(3)
N3 C11 1.335(4)
N3 C15 1.351(4)
C1 C2 1.376(4)
C1 C6 1.393(4)
C1 H1A 0.9500
C2 C3 1.402(4)
C2 H2A 0.9500
C3 C4 1.390(4)
C3 C16 1.502(4)
C4 C5 1.391(4)
C4 H4A 0.9500
C5 C6 1.399(4)
C5 H5A 0.9500
C6 C7 1.493(4)
C9 C10 1.523(4)
C9 H9A 0.9900
C9 H9B 0.9900
C10 C11 1.519(4)
C10 H10A 0.9900
C10 H10B 0.9900
C11 C12 1.392(4)
C12 C13 1.391(4)
C12 H12A 0.9500
C13 C14 1.374(4)
C13 H13A 0.9500
C14 C15 1.386(4)
C14 H14A 0.9500
C15 H15A 0.9500
C16 H16C 0.9800
C16 H16D 0.9800
C16 H16A 0.9800

loop_
_geom_hbond_atom_site_label_D
_geom_hbond_atom_site_label_H
_geom_hbond_atom_site_label_A
_geom_hbond_site_symmetry_A
_geom_hbond_distance_DH
_geom_hbond_distance_HA
_geom_hbond_distance_DA
_geom_hbond_angle_DHA
_geom_hbond_publ_flag
N2 H1N2 O2 . 0.87(4) 1.90(3) 2.645(3) 143(3) yes
N2 H1N2 N3 . 0.87(4) 2.41(4) 2.860(4) 113(3) no
C1 H1A O2 . 0.95 2.42 2.751(4) 100 no
C9 H9B S1 . 0.99 2.72 3.166(4) 108 no
C14 H14A O2 2_756 0.95 2.51 3.421(4) 161 yes

loop_
_geom_torsion_atom_site_label_1
_geom_torsion_atom_site_label_2
_geom_torsion_atom_site_label_3
_geom_torsion_atom_site_label_4
_geom_torsion
C6 C1 C2 C3 -0.5(5)
C1 C2 C3 C4 1.0(4)
C1 C2 C3 C16 -178.7(3)
C2 C3 C4 C5 -0.9(4)
C16 C3 C4 C5 178.8(3)
C3 C4 C5 C6 0.4(4)
C2 C1 C6 C5 -0.1(4)
C2 C1 C6 C7 179.8(3)
C4 C5 C6 C1 0.1(4)
C4 C5 C6 C7 -179.7(3)
C8 N1 C7 O2 2.1(5)
C8 N1 C7 C6 -178.7(3)
C1 C6 C7 O2 0.8(4)
C5 C6 C7 O2 -179.3(3)
C1 C6 C7 N1 -178.3(3)
C5 C6 C7 N1 1.5(4)
C9 N2 C8 N1 173.5(3)
C9 N2 C8 S1 -6.9(4)
C7 N1 C8 N2 -4.4(4)
C7 N1 C8 S1 175.9(2)
C8 N2 C9 C10 -98.0(3)
N2 C9 C10 C11 -63.9(3)
C15 N3 C11 C12 -1.0(4)
C15 N3 C11 C10 177.2(3)
C9 C10 C11 N3 1.1(4)
C9 C10 C11 C12 179.4(3)
N3 C11 C12 C13 1.5(4)
C10 C11 C12 C13 -176.6(3)
C11 C12 C13 C14 -0.5(4)
C12 C13 C14 C15 -0.9(4)
C11 N3 C15 C14 -0.5(4)
C13 C14 C15 N3 1.5(4)
